data_2010291
loop_
_publ_author_name
'Jasinski, Jerry P. '
'Woudenberg, Richard C.'

_publ_contact_author
;
    Dr. Jerry P. Jasinski
    Chemistry Department
    Keene State College
    229 Main St.
    Keene, New Hampshire 03431  USA
;
_publ_section_title
;
 7-Hydroxy-4-methylcoumarin monohydrate
;
_journal_issue 12
_journal_name_full 'Acta Crystallographica Section C'
_journal_page_first 1952
_journal_page_last 1953
_journal_paper_doi 10.1107/S0108270194005822
_journal_volume 50
_journal_year 1994
_chemical_formula_moiety 'C10 H8 O3, H2 O'
_chemical_formula_sum 'C10 H10 O4'
_chemical_formula_weight 194.19
_chemical_name_systematic
;
7-Hydroxy-4-methylcoumarin monohydrate
;
_space_group_IT_number 14
_symmetry_cell_setting monoclinic
_symmetry_space_group_name_Hall '-P 2yn'
_symmetry_space_group_name_H-M 'P 1 21/n 1'
_audit_creation_method 'from TEXRAY.INF file'
_cell_angle_alpha 90
_cell_angle_beta 105.300(10)
_cell_angle_gamma 90
_cell_formula_units_Z 4
_cell_length_a 7.106(2)
_cell_length_b 11.335(2)
_cell_length_c 11.817(2)
_cell_measurement_reflns_used 25
_cell_measurement_temperature 296
_cell_measurement_theta_max 50.0
_cell_measurement_theta_min 45.0
_cell_volume 918.1(3)
_computing_cell_refinement ' MSC/AFC Diffractometer Control Software'
_computing_data_collection
; MSC/AFC Diffractometer Control Software
(Molecular Structure Corporation, 1988)
;
_computing_data_reduction ' TEXSAN PROCESS (Molecular Structure Corporation, 1985)'
_computing_molecular_graphics ' VAXSTATION 3520 (Digital Equipment Corporation, 1990)'
_computing_publication_material 'TEXSAN FINISH'
_computing_structure_refinement 'TEXSAN LS'
_computing_structure_solution 'MITHRIL (Gilmore, 1984)'
_diffrn_ambient_temperature 296
_diffrn_measurement_device 'Rigaku AFC-6S'
_diffrn_measurement_method '\w scans with profile analysis'
_diffrn_radiation_monochromator graphite
_diffrn_radiation_source 'X-ray tube'
_diffrn_radiation_type MoK\a
_diffrn_radiation_wavelength 0.71069
_diffrn_reflns_av_R_equivalents XX
_diffrn_reflns_av_sigmaI/netI .017
_diffrn_reflns_limit_h_max 9
_diffrn_reflns_limit_h_min 0
_diffrn_reflns_limit_k_max 15
_diffrn_reflns_limit_k_min 0
_diffrn_reflns_limit_l_max 15
_diffrn_reflns_limit_l_min -15
_diffrn_reflns_number 2395
_diffrn_reflns_theta_max 27.49
_diffrn_reflns_theta_min 5.00
_diffrn_standards_decay_% -0.70
_diffrn_standards_interval_count 150
_diffrn_standards_number 3
_exptl_absorpt_coefficient_mu 0.1023
_exptl_absorpt_correction_T_max 1.00
_exptl_absorpt_correction_T_min 0.95
_exptl_absorpt_correction_type empirical
_exptl_absorpt_process_details \y
_exptl_crystal_colour colorless
_exptl_crystal_density_diffrn 1.405
_exptl_crystal_description prism
_exptl_crystal_F_000 408
_exptl_crystal_size_max 1.00
_exptl_crystal_size_mid 0.90
_exptl_crystal_size_min 0.30
_refine_diff_density_max 0.18
_refine_diff_density_min -0.18
_refine_ls_extinction_coef 8.3852E-6
_refine_ls_extinction_method 'Type 2 Gaussian isotropic (Zachariasen, 1963)'
_refine_ls_goodness_of_fit_obs 1.741
_refine_ls_hydrogen_treatment refall
_refine_ls_matrix_type full
_refine_ls_number_parameters 168
_refine_ls_number_reflns 1356
_refine_ls_number_restraints 0
_refine_ls_R_factor_obs 0.039
_refine_ls_shift/esd_max 0.0624
_refine_ls_structure_factor_coef F
_refine_ls_weighting_details 'w = 4F~o~^2^/\s^2^F~o~^2^'
_refine_ls_weighting_scheme calc
_refine_ls_wR_factor_obs 0.045
_reflns_number_observed 1356
_reflns_number_total 2227
_reflns_observed_criterion I>3.0\s(I)
_cod_data_source_file hh1047.cif
_cod_data_source_block HH1047
_cod_depositor_comments
;
The following automatic conversions were performed:

'_atom_site_thermal_displace_type' tag value 'Uij' was replaced with
'Uani' value 24 times.

Automatic conversion script
Id: cif_fix_values 1646 2011-03-28 12:23:43Z adriana 

The following automatic conversions were performed:

'_refine_ls_weighting_scheme' value 'calc w = 4F~o~^2^/\s^2^F~o~^2^'
was changed to 'calc'. New tag '_refine_ls_weighting_details' was
created. The value of the new tag was set to 'w =
4F~o~^2^/\s^2^F~o~^2^'.

Automatic conversion script
Id: cif_fix_values 3143 2015-03-26 13:38:13Z robertas 
;
_cod_original_sg_symbol_H-M 'P 21/n'
_cod_database_code 2010291

loop_
_symmetry_equiv_pos_as_xyz
'  +x,  +y,  +z'
1/2-x,1/2+y,1/2-z
'  -x,  -y,  -z'
1/2+x,1/2-y,1/2+z

loop_
_atom_site_aniso_label
_atom_site_aniso_U_11
_atom_site_aniso_U_22
_atom_site_aniso_U_33
_atom_site_aniso_U_12
_atom_site_aniso_U_13
_atom_site_aniso_U_23
O1 0.0624(9) 0.0292(6) 0.0370(7) -0.0034(6) 0.0149(6) 0.0032(5)
O2 0.1130(10) 0.0415(9) 0.0494(9) -0.0024(9) 0.0251(9) -0.0002(7)
O11 0.1120(10) 0.0327(7) 0.0562(9) -0.0145(8) 0.0253(9) -0.0024(6)
O13 0.0709(10) 0.0395(8) 0.0464(8) -0.0110(7) 0.0074(7) -0.0040(6)
C2 0.0650(10) 0.0338(10) 0.0430(10) -0.0043(9) 0.0207(10) -0.0051(8)
C3 0.0570(10) 0.0410(10) 0.0376(10) -0.0047(9) 0.0157(9) -0.0084(8)
C4 0.0430(10) 0.0420(10) 0.0356(9) 0.0028(8) 0.0146(8) -0.0007(8)
C5 0.0480(10) 0.0366(10) 0.0410(10) 0.0037(9) 0.0119(9) 0.0110(8)
C6 0.0520(10) 0.0285(9) 0.0510(10) -0.0007(8) 0.0144(9) 0.0051(8)
C7 0.0430(10) 0.0337(9) 0.0428(10) 0.0002(8) 0.0125(8) -0.0027(8)
C8 0.0470(10) 0.0348(9) 0.0318(9) 0.0038(8) 0.0121(8) 0.0033(7)
C9 0.0399(10) 0.0282(8) 0.0381(9) 0.0020(7) 0.0161(8) 0.0028(7)
C10 0.0390(10) 0.0341(9) 0.0342(9) 0.0041(8) 0.0129(8) 0.0036(7)
C12 0.068(2) 0.0620(10) 0.0360(10) 0.0000(10) 0.0080(10) 0.0050(10)

loop_
_atom_site_label
_atom_site_fract_x
_atom_site_fract_y
_atom_site_fract_z
_atom_site_U_iso_or_equiv
_atom_site_thermal_displace_type
_atom_site_calc_flag
_atom_site_calc_attached_atom
O1 0.8319(2) 0.16979(9) 0.50906(10) 0.0425 Uani ? ?
O2 0.5273(3) 0.0770(2) 0.86030(10) 0.0673 Uani ? ?
O11 0.9597(3) 0.33960(10) 0.57580(10) 0.0663 Uani ? ?
O13 0.5438(2) -0.18880(10) 0.34400(10) 0.0538 Uani ? ?
C2 0.9316(3) 0.2374(2) 0.6005(2) 0.0459 Uani ? ?
C3 0.9940(3) 0.1842(2) 0.7135(2) 0.0448 Uani ? ?
C4 0.9563(3) 0.0707(2) 0.7328(2) 0.0394 Uani ? ?
C5 0.7975(3) -0.1184(2) 0.6422(2) 0.0419 Uani ? ?
C6 0.6975(3) -0.1787(2) 0.5453(2) 0.0438 Uani ? ?
C7 0.6437(3) -0.1239(2) 0.4363(2) 0.0396 Uani ? ?
C8 0.6915(3) -0.0070(2) 0.4257(2) 0.0374 Uani ? ?
C9 0.7905(3) 0.05290(10) 0.5247(2) 0.0343 Uani ? ?
C10 0.8483(3) 0.00090(10) 0.63550(10) 0.0353 Uani ? ?
C12 1.0253(4) 0.0161(2) 0.8518(2) 0.0564 Uani ? ?
H2A 0.524(4) 0.005(3) 0.873(2) 0.089(9) Uani ? ?
H2B 0.498(4) 0.110(3) 0.921(3) 0.100(10) Uani ? ?
H3 1.070(3) 0.233(2) 0.774(2) 0.046(5) Uani ? ?
H5 0.837(2) -0.157(2) 0.717(2) 0.051(5) Uani ? ?
H6 0.664(3) -0.260(2) 0.549(2) 0.049(5) Uani ? ?
H8 0.658(3) 0.032(2) 0.352(2) 0.047(5) Uani ? ?
H12A 1.116(3) -0.049(2) 0.853(2) 0.081(8) Uani ? ?
H12B 0.916(4) -0.011(2) 0.878(2) 0.084(8) Uani ? ?
H12C 1.100(3) 0.073(2) 0.907(2) 0.072(7) Uani ? ?
H13 0.522(3) -0.147(2) 0.279(2) 0.077(8) Uani ? ?

loop_
_atom_type_symbol
_atom_type_scat_dispersion_real
_atom_type_scat_dispersion_imag
_atom_type_scat_source
C 0.002 0.002 International_Tables_Vol_IV_Table_2.2B
H 0.000 0.000 International_Tables_Vol_IV_Table_2.2B
O 0.008 0.006 International_Tables_Vol_IV_Table_2.2B

loop_
_geom_angle_atom_site_label_1
_geom_angle_atom_site_label_2
_geom_angle_atom_site_label_3
_geom_angle
_geom_angle_publ_flag
C2 O1 C9 121.30(10) yes
O1 C2 O11 115.3(2) yes
O1 C2 C3 118.2(2) yes
O11 C2 C3 126.5(2) yes
C2 C3 C4 122.5(2) yes
C3 C4 C10 118.6(2) yes
C3 C4 C12 121.6(2) yes
C10 C4 C12 119.8(2) yes
C6 C5 C10 121.3(2) yes
C5 C6 C7 120.7(2) yes
O13 C7 C6 117.6(2) yes
O13 C7 C8 122.6(2) yes
C6 C7 C8 119.9(2) yes
C7 C8 C9 118.6(2) yes
O1 C9 C8 116.10(10) yes
O1 C9 C10 120.70(10) yes
C8 C9 C10 123.30(10) yes
C4 C10 C5 125.0(2) yes
C4 C10 C9 118.8(2) yes

loop_
_geom_bond_atom_site_label_1
_geom_bond_atom_site_label_2
_geom_bond_site_symmetry_1
_geom_bond_site_symmetry_2
_geom_bond_distance
_geom_bond_publ_flag
O1 C2 . . 1.362(2) yes
O1 C9 . . 1.380(2) yes
O11 C2 . . 1.223(2) yes
O13 C7 . . 1.352(2) yes
C2 C3 . . 1.424(3) yes
C3 C4 . . 1.346(2) yes
C4 C10 . . 1.439(2) yes
C4 C12 . . 1.496(3) yes
C5 C6 . . 1.362(2) yes
C5 C10 . . 1.407(2) yes
C6 C7 . . 1.390(2) yes
C7 C8 . . 1.382(2) yes
C8 C9 . . 1.374(2) yes
C9 C10 . . 1.395(2) yes
